data_4063489
loop_
_publ_author_name
'Bouyahyi, Miloud'
'Roisnel, Thierry'
'Carpentier, Jean-Fran\,cois'

_publ_section_title
;
 Aluminum Complexes of Fluorinated \b-Diketonate Ligands: Syntheses,
 Structures, Intramolecular Reduction, and Use in Ring-Opening
 Polymerization of Lactide
;
_journal_issue 2
_journal_name_full Organometallics
_journal_page_first 491
_journal_page_last 500
_journal_paper_doi 10.1021/om9009312
_journal_volume 29
_journal_year 2010
_chemical_compound_source 'synthesis as described'
_chemical_formula_moiety 'C26 H18 Al2 F24 O10'
_chemical_formula_sum 'C26 H18 Al2 F24 O10'
_chemical_formula_weight 1000.36
_chemical_name_systematic
;
 ?
;
_space_group_IT_number 2
_symmetry_cell_setting triclinic
_symmetry_Int_Tables_number 2
_symmetry_space_group_name_Hall '-P 1'
_symmetry_space_group_name_H-M 'P -1'
_atom_sites_solution_hydrogens geom
_atom_sites_solution_primary direct
_atom_sites_solution_secondary difmap
_audit_conform_dict_location ftp://ftp.iucr.org/pub/cif_core.dic
_audit_conform_dict_name cif_core.dic
_audit_conform_dict_version 2.4
_audit_creation_date 2008-11-12T16:37:12-00:00
_audit_creation_method 'WinGX routine CIF_UPDATE'
_cell_angle_alpha 73.155(13)
_cell_angle_beta 85.258(13)
_cell_angle_gamma 73.524(13)
_cell_formula_units_Z 2
_cell_length_a 9.455(4)
_cell_length_b 12.262(5)
_cell_length_c 17.853(7)
_cell_measurement_reflns_used 2424
_cell_measurement_temperature 100(2)
_cell_measurement_theta_max 24.89
_cell_measurement_theta_min 2.38
_cell_measurement_wavelength 0.71073
_cell_volume 1899.7(14)
_computing_cell_refinement 'Bruker SMART, 2006'
_computing_data_collection 'Bruker SMART, 2006'
_computing_data_reduction 'Bruker SAINT, 2006'
_computing_molecular_graphics 'Ortep-3 for Windows (Farrugia, 1997)'
_computing_publication_material 'WinGX publication routines (Farrugia, 1999)'
_computing_structure_refinement 'SHELXL-97 (Sheldrick, 1997)'
_computing_structure_solution 'SIR97 (Altomare et al., 1999)'
_diffrn_ambient_temperature 100(2)
_diffrn_detector 'CCD plate'
_diffrn_measured_fraction_theta_full 0.992
_diffrn_measured_fraction_theta_max 0.992
_diffrn_measurement_device_type 'APEXII, Bruker-AXS'
_diffrn_measurement_method 'CCD rotation images, thin slices'
_diffrn_radiation_monochromator graphite
_diffrn_radiation_probe x-ray
_diffrn_radiation_type MoK\a
_diffrn_radiation_wavelength 0.71073
_diffrn_reflns_av_R_equivalents 0.0836
_diffrn_reflns_av_unetI/netI 0.139
_diffrn_reflns_limit_h_max 12
_diffrn_reflns_limit_h_min -12
_diffrn_reflns_limit_k_max 15
_diffrn_reflns_limit_k_min -15
_diffrn_reflns_limit_l_max 23
_diffrn_reflns_limit_l_min -23
_diffrn_reflns_number 22638
_diffrn_reflns_theta_full 27.48
_diffrn_reflns_theta_max 27.48
_diffrn_reflns_theta_min 3.47
_exptl_absorpt_coefficient_mu 0.245
_exptl_absorpt_correction_T_max 0.971
_exptl_absorpt_correction_T_min 0.860
_exptl_absorpt_correction_type multi-scan
_exptl_absorpt_process_details
;
  [Sheldrick, G.M. (2002). SADABS Bruker AXS Inc., Madison, Wisconsin, USA]
;
_exptl_crystal_colour colourless
_exptl_crystal_density_diffrn 1.749
_exptl_crystal_density_method 'not measured'
_exptl_crystal_description plate
_exptl_crystal_F_000 992
_exptl_crystal_size_max 0.6
_exptl_crystal_size_mid 0.35
_exptl_crystal_size_min 0.12
_refine_diff_density_max 1.604
_refine_diff_density_min -0.721
_refine_diff_density_rms 0.161
_refine_ls_extinction_method none
_refine_ls_goodness_of_fit_ref 1.034
_refine_ls_hydrogen_treatment constr
_refine_ls_matrix_type full
_refine_ls_number_parameters 577
_refine_ls_number_reflns 8637
_refine_ls_number_restraints 0
_refine_ls_restrained_S_all 1.034
_refine_ls_R_factor_all 0.1934
_refine_ls_R_factor_gt 0.1174
_refine_ls_shift/su_max 0.162
_refine_ls_shift/su_mean 0.016
_refine_ls_structure_factor_coef Fsqd
_refine_ls_weighting_details 'calc w=1/[\s^2^(Fo^2^)+(0.2000P)^2^+0.0000P] where P=(Fo^2^+2Fc^2^)/3'
_refine_ls_weighting_scheme calc
_refine_ls_wR_factor_gt 0.2942
_refine_ls_wR_factor_ref 0.3538
_reflns_number_gt 4300
_reflns_number_total 8637
_reflns_threshold_expression >2sigma(I)
_cod_data_source_file om9009312_si_002.cif
_cod_data_source_block Complex_3
_cod_original_cell_volume 1899.7(13)
_cod_database_code 4063489

loop_
_symmetry_equiv_pos_as_xyz
'x, y, z'
'-x, -y, -z'

loop_
_atom_site_label
_atom_site_type_symbol
_atom_site_fract_x
_atom_site_fract_y
_atom_site_fract_z
_atom_site_U_iso_or_equiv
_atom_site_adp_type
_atom_site_occupancy
_atom_site_calc_flag
_atom_site_refinement_flags
_atom_site_disorder_assembly
_atom_site_disorder_group
Al1 Al 0.67734(18) 0.63270(14) 0.71670(9) 0.0256(4) Uani 1 d . . .
O11 O 0.6719(4) 0.6240(3) 0.6111(2) 0.0276(9) Uani 1 d . . .
O12 O 0.7254(4) 0.7795(3) 0.6751(2) 0.0309(9) Uani 1 d . . .
C1 C 0.6288(7) 0.6745(5) 0.4766(3) 0.0342(14) Uani 1 d . . .
F11 F 0.7155(5) 0.5700(4) 0.4736(2) 0.0604(12) Uani 1 d . . .
F12 F 0.4909(5) 0.6682(5) 0.4786(3) 0.0808(16) Uani 1 d . . .
F13 F 0.6431(6) 0.7534(4) 0.4103(2) 0.0680(14) Uani 1 d . . .
C2 C 0.6585(6) 0.7062(5) 0.5485(3) 0.0303(13) Uani 1 d . . .
C3 C 0.6716(7) 0.8217(5) 0.5400(3) 0.0370(14) Uani 1 d . . .
H3 H 0.6561 0.8794 0.4905 0.044 Uiso 1 calc R . .
C4 C 0.7072(7) 0.8490(5) 0.6046(3) 0.0349(14) Uani 1 d . . .
C5 C 0.7302(9) 0.9702(6) 0.5955(4) 0.0481(17) Uani 1 d . . .
F51 F 0.8704(5) 0.9576(3) 0.6131(3) 0.0616(12) Uani 1 d . . .
F52 F 0.6476(5) 1.0233(4) 0.6446(3) 0.0670(13) Uani 1 d . . .
F53 F 0.7033(6) 1.0438(4) 0.5238(3) 0.0763(15) Uani 1 d . . .
O13 O 0.4754(4) 0.7246(3) 0.6987(2) 0.0309(9) Uani 1 d . . .
O14 O 0.6651(4) 0.6638(3) 0.8164(2) 0.0306(9) Uani 1 d . . .
C6 C 0.2566(8) 0.8766(6) 0.6929(4) 0.0484(17) Uani 1 d . . .
F61 F 0.2025(5) 0.8265(4) 0.6523(3) 0.0696(14) Uani 1 d . . .
F62 F 0.2854(5) 0.9734(4) 0.6433(3) 0.0774(15) Uani 1 d . . .
F63 F 0.1537(5) 0.9138(4) 0.7424(3) 0.0753(15) Uani 1 d . . .
C7 C 0.4004(7) 0.7962(5) 0.7346(3) 0.0363(14) Uani 1 d . . .
C8 C 0.4362(7) 0.8088(5) 0.8046(3) 0.0392(15) Uani 1 d . . .
H8 H 0.3705 0.8644 0.8278 0.047 Uiso 1 calc R . .
C9 C 0.5700(7) 0.7389(5) 0.8409(3) 0.0312(13) Uani 1 d . . .
C10 C 0.6031(8) 0.7439(5) 0.9221(3) 0.0366(15) Uani 1 d . . .
F101 F 0.6050(5) 0.6433(3) 0.9758(2) 0.0554(11) Uani 1 d . . .
F102 F 0.5081(5) 0.8319(4) 0.9439(2) 0.0640(13) Uani 1 d . . .
F103 F 0.7372(5) 0.7601(4) 0.9222(2) 0.0616(12) Uani 1 d . . .
O15 O 0.6410(4) 0.4855(3) 0.75524(19) 0.0266(8) Uani 1 d . . .
C11 C 0.5016(7) 0.4555(6) 0.7606(4) 0.0391(15) Uani 1 d . . .
H11 H 0.4325 0.5363 0.7412 0.047 Uiso 1 calc R . .
C12 C 0.4824(11) 0.4034(10) 0.6998(5) 0.092(3) Uani 1 d . . .
H12A H 0.526 0.4408 0.6509 0.137 Uiso 1 calc R . .
H12B H 0.377 0.4159 0.692 0.137 Uiso 1 calc R . .
H12C H 0.5314 0.3182 0.7157 0.137 Uiso 1 calc R . .
C13 C 0.4496(9) 0.4218(10) 0.8396(4) 0.083(3) Uani 1 d . . .
H13A H 0.4745 0.4692 0.8696 0.124 Uiso 1 calc R . .
H13B H 0.4964 0.3377 0.8637 0.124 Uiso 1 calc R . .
H13C H 0.3423 0.4354 0.8393 0.124 Uiso 1 calc R . .
O25 O 0.8657(4) 0.5361(3) 0.7377(2) 0.0262(8) Uani 1 d . . .
C14 C 1.0082(7) 0.5632(6) 0.7290(4) 0.0411(15) Uani 1 d . . .
H14 H 1.079 0.4839 0.7508 0.049 Uiso 1 calc R . .
C15 C 1.0262(9) 0.6298(9) 0.7812(5) 0.072(3) Uani 1 d . . .
H15A H 0.9901 0.5963 0.8335 0.108 Uiso 1 calc R . .
H15B H 0.9697 0.7127 0.7611 0.108 Uiso 1 calc R . .
H15C H 1.1308 0.6253 0.7842 0.108 Uiso 1 calc R . .
C16 C 1.0537(9) 0.5960(9) 0.6484(4) 0.069(3) Uani 1 d . . .
H16A H 1.0338 0.5429 0.6214 0.104 Uiso 1 calc R . .
H16B H 1.1596 0.5898 0.6461 0.104 Uiso 1 calc R . .
H16C H 0.9987 0.6778 0.623 0.104 Uiso 1 calc R . .
Al2 Al 0.83012(18) 0.38798(14) 0.77744(9) 0.0261(4) Uani 1 d . . .
O21 O 0.8623(4) 0.3605(3) 0.6764(2) 0.0286(9) Uani 1 d . . .
O22 O 0.7814(4) 0.2406(3) 0.8154(2) 0.0295(9) Uani 1 d . . .
C17 C 0.9315(7) 0.2692(5) 0.5750(3) 0.0361(14) Uani 1 d . . .
F171 F 1.0141(5) 0.1663(3) 0.5673(2) 0.0574(12) Uani 1 d . . .
F172 F 1.0050(5) 0.3495(4) 0.5436(2) 0.0610(12) Uani 1 d . . .
F173 F 0.8127(5) 0.2992(5) 0.5333(2) 0.0706(14) Uani 1 d . . .
C18 C 0.8927(7) 0.2648(5) 0.6600(3) 0.0392(15) Uani 1 d . . .
C19 C 0.8740(7) 0.1568(6) 0.7112(4) 0.0419(16) Uani 1 d . . .
H19 H 0.9002 0.087 0.6942 0.05 Uiso 1 calc R . .
C20 C 0.8177(7) 0.1535(6) 0.7856(4) 0.0442(16) Uani 1 d . . .
C21 C 0.7912(10) 0.0372(7) 0.8394(4) 0.057(2) Uani 1 d . . .
F211 F 0.8304(7) -0.0493(4) 0.8076(3) 0.0889(17) Uani 1 d . . .
F212 F 0.8581(7) 0.0069(4) 0.9042(3) 0.0899(17) Uani 1 d . . .
F213 F 0.6488(5) 0.0567(4) 0.8563(3) 0.0865(18) Uani 1 d . . .
O23 O 1.0309(4) 0.2981(3) 0.7987(2) 0.0318(9) Uani 1 d . . .
O24 O 0.8160(4) 0.3932(3) 0.8842(2) 0.0303(9) Uani 1 d . . .
C22 C 1.2400(9) 0.1505(8) 0.8605(4) 0.059(2) Uani 1 d . . .
F22 F 1.3169(6) 0.1148(5) 0.9250(3) 0.103(2) Uani 1 d . . .
C23 C 1.0919(8) 0.2396(6) 0.8644(4) 0.0462(17) Uani 1 d . . .
F23A F 1.213(3) 0.0484(16) 0.8628(16) 0.064(5) Uani 0.5 d P . .
F24A F 1.329(3) 0.208(3) 0.8157(15) 0.086(7) Uani 0.5 d P . .
F23B F 1.229(3) 0.071(2) 0.836(2) 0.142(13) Uani 0.5 d P . .
F24B F 1.308(3) 0.180(2) 0.7968(12) 0.072(7) Uani 0.5 d P . .
C24 C 1.0304(8) 0.2488(6) 0.9376(4) 0.0500(18) Uani 1 d . . .
H24 H 1.0823 0.2014 0.9844 0.06 Uiso 1 calc R . .
C25 C 0.8949(8) 0.3267(6) 0.9409(3) 0.0434(17) Uani 1 d . . .
C26 C 0.8439(8) 0.3456(6) 1.0204(3) 0.0405(15) Uani 1 d . . .
F261 F 0.9023(5) 0.2549(4) 1.0793(2) 0.0651(13) Uani 1 d . . .
F262 F 0.8727(6) 0.4427(4) 1.0272(2) 0.0681(13) Uani 1 d . . .
F263 F 0.6961(5) 0.3674(4) 1.0263(2) 0.0713(13) Uani 1 d . . .

loop_
_atom_site_aniso_label
_atom_site_aniso_U_11
_atom_site_aniso_U_22
_atom_site_aniso_U_33
_atom_site_aniso_U_23
_atom_site_aniso_U_13
_atom_site_aniso_U_12
Al1 0.0346(10) 0.0301(9) 0.0118(7) -0.0092(7) -0.0020(7) -0.0043(7)
O11 0.041(2) 0.026(2) 0.0139(18) -0.0052(16) 0.0005(16) -0.0079(17)
O12 0.042(2) 0.029(2) 0.0192(19) -0.0079(17) -0.0068(17) -0.0037(18)
C1 0.048(4) 0.038(3) 0.014(3) -0.007(2) -0.005(3) -0.008(3)
F11 0.082(3) 0.064(3) 0.033(2) -0.031(2) -0.009(2) 0.005(2)
F12 0.052(3) 0.160(5) 0.062(3) -0.069(3) 0.003(2) -0.041(3)
F13 0.128(4) 0.065(3) 0.0138(18) -0.0046(18) -0.010(2) -0.033(3)
C2 0.032(3) 0.041(3) 0.018(3) -0.014(3) 0.002(2) -0.005(3)
C3 0.045(4) 0.043(4) 0.019(3) -0.008(3) 0.000(3) -0.008(3)
C4 0.037(3) 0.039(3) 0.028(3) -0.010(3) 0.001(3) -0.009(3)
C5 0.064(5) 0.046(4) 0.035(4) -0.012(3) -0.005(3) -0.014(3)
F51 0.056(3) 0.053(3) 0.084(3) -0.020(2) -0.016(2) -0.021(2)
F52 0.080(3) 0.050(3) 0.073(3) -0.029(2) 0.009(3) -0.012(2)
F53 0.140(5) 0.047(2) 0.047(3) 0.002(2) -0.019(3) -0.044(3)
O13 0.030(2) 0.038(2) 0.0211(19) -0.0097(18) -0.0041(17) -0.0021(17)
O14 0.036(2) 0.039(2) 0.0175(19) -0.0157(17) -0.0047(16) -0.0013(18)
C6 0.054(4) 0.051(4) 0.032(4) -0.014(3) -0.005(3) 0.003(3)
F61 0.050(3) 0.081(3) 0.078(3) -0.040(3) -0.027(2) 0.007(2)
F62 0.063(3) 0.072(3) 0.063(3) 0.021(3) -0.019(2) 0.000(2)
F63 0.053(3) 0.101(4) 0.051(3) -0.029(3) -0.004(2) 0.022(2)
C7 0.044(4) 0.038(3) 0.020(3) -0.002(3) 0.002(3) -0.006(3)
C8 0.049(4) 0.034(3) 0.029(3) -0.012(3) -0.003(3) 0.001(3)
C9 0.050(4) 0.029(3) 0.012(2) -0.007(2) 0.003(2) -0.006(3)
C10 0.055(4) 0.039(3) 0.017(3) -0.011(3) 0.001(3) -0.011(3)
F101 0.091(3) 0.058(3) 0.0149(17) -0.0053(17) 0.0007(18) -0.023(2)
F102 0.086(3) 0.064(3) 0.034(2) -0.038(2) -0.005(2) 0.018(2)
F103 0.070(3) 0.097(3) 0.037(2) -0.034(2) 0.004(2) -0.039(2)
O15 0.031(2) 0.035(2) 0.0128(17) -0.0076(16) 0.0018(15) -0.0082(17)
C11 0.035(3) 0.063(4) 0.031(3) -0.024(3) 0.010(3) -0.023(3)
C12 0.088(7) 0.184(11) 0.049(5) -0.059(6) 0.013(5) -0.086(7)
C13 0.053(5) 0.168(10) 0.038(4) -0.027(6) 0.007(4) -0.047(6)
O25 0.026(2) 0.037(2) 0.0181(18) -0.0118(16) -0.0004(15) -0.0081(16)
C14 0.034(3) 0.064(4) 0.036(4) -0.025(3) 0.008(3) -0.019(3)
C15 0.060(5) 0.129(8) 0.060(5) -0.060(6) 0.011(4) -0.046(5)
C16 0.059(5) 0.128(8) 0.046(5) -0.045(5) 0.020(4) -0.050(5)
Al2 0.0341(10) 0.0293(9) 0.0136(8) -0.0084(7) 0.0016(7) -0.0046(7)
O21 0.040(2) 0.032(2) 0.0141(18) -0.0114(16) 0.0022(16) -0.0068(17)
O22 0.043(2) 0.029(2) 0.0162(18) -0.0069(16) 0.0026(17) -0.0078(17)
C17 0.049(4) 0.042(4) 0.023(3) -0.018(3) 0.001(3) -0.011(3)
F171 0.083(3) 0.045(2) 0.042(2) -0.0250(19) 0.016(2) -0.004(2)
F172 0.087(3) 0.068(3) 0.043(2) -0.029(2) 0.027(2) -0.038(2)
F173 0.052(3) 0.114(4) 0.046(3) -0.033(3) -0.009(2) -0.010(2)
C18 0.056(4) 0.038(4) 0.017(3) -0.010(3) -0.004(3) -0.001(3)
C19 0.047(4) 0.049(4) 0.035(4) -0.020(3) 0.005(3) -0.013(3)
C20 0.046(4) 0.050(4) 0.035(4) -0.008(3) -0.001(3) -0.014(3)
C21 0.095(7) 0.053(5) 0.031(4) -0.003(3) 0.001(4) -0.043(4)
F211 0.142(5) 0.050(3) 0.076(3) -0.018(3) 0.026(3) -0.035(3)
F212 0.142(5) 0.071(3) 0.052(3) 0.007(2) -0.015(3) -0.043(3)
F213 0.053(3) 0.058(3) 0.124(5) 0.011(3) 0.024(3) -0.019(2)
O23 0.033(2) 0.039(2) 0.019(2) -0.0091(17) -0.0038(17) -0.0013(17)
O24 0.041(2) 0.034(2) 0.0135(18) -0.0089(16) 0.0006(17) -0.0047(18)
C22 0.053(5) 0.074(6) 0.035(4) -0.021(4) -0.016(4) 0.019(4)
F22 0.073(4) 0.140(5) 0.071(4) -0.040(4) -0.027(3) 0.031(3)
C23 0.056(4) 0.047(4) 0.037(4) -0.016(3) -0.002(3) -0.013(3)
F23A 0.056(8) 0.024(5) 0.103(11) -0.017(6) 0.004(7) 0.001(5)
F24A 0.028(6) 0.100(14) 0.101(19) -0.001(11) 0.000(10) 0.001(7)
F23B 0.064(15) 0.16(3) 0.23(4) -0.16(2) -0.052(19) 0.049(16)
F24B 0.060(13) 0.100(15) 0.032(6) -0.008(7) 0.006(6) 0.005(9)
C24 0.057(5) 0.066(5) 0.028(3) -0.015(3) -0.001(3) -0.016(4)
C25 0.062(5) 0.043(4) 0.020(3) -0.014(3) -0.007(3) 0.001(3)
C26 0.056(4) 0.044(4) 0.015(3) -0.006(3) -0.003(3) -0.006(3)
F261 0.093(3) 0.069(3) 0.0189(19) -0.0066(19) -0.008(2) -0.002(2)
F262 0.097(4) 0.072(3) 0.042(2) -0.025(2) -0.009(2) -0.022(3)
F263 0.065(3) 0.109(4) 0.034(2) -0.017(2) 0.015(2) -0.022(3)

loop_
_atom_type_symbol
_atom_type_description
_atom_type_scat_dispersion_real
_atom_type_scat_dispersion_imag
_atom_type_scat_source
C C 0.0033 0.0016 'International Tables Vol C Tables 4.2.6.8 and 6.1.1.4'
H H 0 0 'International Tables Vol C Tables 4.2.6.8 and 6.1.1.4'
O O 0.0106 0.006 'International Tables Vol C Tables 4.2.6.8 and 6.1.1.4'
F F 0.0171 0.0103 'International Tables Vol C Tables 4.2.6.8 and 6.1.1.4'
Al Al 0.0645 0.0514 'International Tables Vol C Tables 4.2.6.8 and 6.1.1.4'

loop_
_geom_angle_atom_site_label_1
_geom_angle_atom_site_label_2
_geom_angle_atom_site_label_3
_geom_angle
_geom_angle_site_symmetry_1
_geom_angle_site_symmetry_3
_geom_angle_publ_flag
O25 Al1 O15 79.08(17) . . ?
O25 Al1 O12 98.04(18) . . ?
O15 Al1 O12 176.72(18) . . ?
O25 Al1 O14 91.14(16) . . ?
O15 Al1 O14 95.08(17) . . ?
O12 Al1 O14 86.52(17) . . ?
O25 Al1 O13 176.07(19) . . ?
O15 Al1 O13 97.07(18) . . ?
O12 Al1 O13 85.83(18) . . ?
O14 Al1 O13 88.40(17) . . ?
O25 Al1 O11 95.72(17) . . ?
O15 Al1 O11 90.56(16) . . ?
O12 Al1 O11 88.15(16) . . ?
O14 Al1 O11 171.84(18) . . ?
O13 Al1 O11 85.05(17) . . ?
O25 Al1 Al2 39.75(12) . . ?
O15 Al1 Al2 39.33(12) . . ?
O12 Al1 Al2 137.78(15) . . ?
O14 Al1 Al2 93.70(13) . . ?
O13 Al1 Al2 136.39(14) . . ?
O11 Al1 Al2 94.40(12) . . ?
C2 O11 Al1 128.4(3) . . ?
C4 O12 Al1 128.6(4) . . ?
F13 C1 F12 106.2(5) . . ?
F13 C1 F11 108.2(5) . . ?
F12 C1 F11 107.2(5) . . ?
F13 C1 C2 113.6(5) . . ?
F12 C1 C2 109.3(5) . . ?
F11 C1 C2 111.9(5) . . ?
O11 C2 C3 126.2(5) . . ?
O11 C2 C1 114.9(5) . . ?
C3 C2 C1 118.8(5) . . ?
C4 C3 C2 119.1(5) . . ?
C4 C3 H3 120.5 . . ?
C2 C3 H3 120.5 . . ?
O12 C4 C3 125.9(5) . . ?
O12 C4 C5 114.3(5) . . ?
C3 C4 C5 119.7(6) . . ?
F52 C5 F53 107.7(6) . . ?
F52 C5 F51 106.0(5) . . ?
F53 C5 F51 107.4(6) . . ?
F52 C5 C4 111.6(6) . . ?
F53 C5 C4 114.1(5) . . ?
F51 C5 C4 109.6(6) . . ?
C7 O13 Al1 127.8(4) . . ?
C9 O14 Al1 128.9(4) . . ?
F61 C6 F63 108.7(7) . . ?
F61 C6 F62 107.3(6) . . ?
F63 C6 F62 106.9(6) . . ?
F61 C6 C7 112.7(6) . . ?
F63 C6 C7 112.5(5) . . ?
F62 C6 C7 108.4(6) . . ?
O13 C7 C8 126.8(6) . . ?
O13 C7 C6 113.9(5) . . ?
C8 C7 C6 119.3(5) . . ?
C7 C8 C9 119.3(5) . . ?
C7 C8 H8 120.3 . . ?
C9 C8 H8 120.3 . . ?
O14 C9 C8 126.4(5) . . ?
O14 C9 C10 114.0(5) . . ?
C8 C9 C10 119.4(5) . . ?
F101 C10 F102 108.8(5) . . ?
F101 C10 F103 106.7(5) . . ?
F102 C10 F103 107.1(5) . . ?
F101 C10 C9 111.3(5) . . ?
F102 C10 C9 113.0(5) . . ?
F103 C10 C9 109.6(5) . . ?
C11 O15 Al2 129.9(4) . . ?
C11 O15 Al1 128.8(4) . . ?
Al2 O15 Al1 101.13(19) . . ?
C13 C11 C12 124.2(7) . . ?
C13 C11 O15 113.1(5) . . ?
C12 C11 O15 113.4(5) . . ?
C13 C11 H11 100.2 . . ?
C12 C11 H11 100.2 . . ?
O15 C11 H11 100.2 . . ?
C11 C12 H12A 109.5 . . ?
C11 C12 H12B 109.5 . . ?
H12A C12 H12B 109.5 . . ?
C11 C12 H12C 109.5 . . ?
H12A C12 H12C 109.5 . . ?
H12B C12 H12C 109.5 . . ?
C11 C13 H13A 109.5 . . ?
C11 C13 H13B 109.5 . . ?
H13A C13 H13B 109.5 . . ?
C11 C13 H13C 109.5 . . ?
H13A C13 H13C 109.5 . . ?
H13B C13 H13C 109.5 . . ?
C14 O25 Al1 131.3(4) . . ?
C14 O25 Al2 127.5(4) . . ?
Al1 O25 Al2 101.22(18) . . ?
C16 C14 C15 119.7(7) . . ?
C16 C14 O25 112.5(5) . . ?
C15 C14 O25 113.2(5) . . ?
C16 C14 H14 102.9 . . ?
C15 C14 H14 102.9 . . ?
O25 C14 H14 102.9 . . ?
C14 C15 H15A 109.4 . . ?
C14 C15 H15B 109.5 . . ?
H15A C15 H15B 109.5 . . ?
C14 C15 H15C 109.5 . . ?
H15A C15 H15C 109.5 . . ?
H15B C15 H15C 109.5 . . ?
C14 C16 H16A 109.5 . . ?
C14 C16 H16B 109.5 . . ?
H16A C16 H16B 109.5 . . ?
C14 C16 H16C 109.5 . . ?
H16A C16 H16C 109.5 . . ?
H16B C16 H16C 109.5 . . ?
O15 Al2 O25 78.56(17) . . ?
O15 Al2 O22 97.95(18) . . ?
O25 Al2 O22 176.37(19) . . ?
O15 Al2 O23 175.49(18) . . ?
O25 Al2 O23 96.98(18) . . ?
O22 Al2 O23 86.53(18) . . ?
O15 Al2 O21 94.66(17) . . ?
O25 Al2 O21 90.86(16) . . ?
O22 Al2 O21 88.45(16) . . ?
O23 Al2 O21 86.03(17) . . ?
O15 Al2 O24 92.29(16) . . ?
O25 Al2 O24 94.68(16) . . ?
O22 Al2 O24 86.38(16) . . ?
O23 Al2 O24 87.38(17) . . ?
O21 Al2 O24 171.86(18) . . ?
O15 Al2 Al1 39.53(12) . . ?
O25 Al2 Al1 39.03(12) . . ?
O22 Al2 Al1 137.48(15) . . ?
O23 Al2 Al1 136.00(15) . . ?
O21 Al2 Al1 93.89(13) . . ?
O24 Al2 Al1 94.17(13) . . ?
C18 O21 Al2 128.4(4) . . ?
C20 O22 Al2 127.4(4) . . ?
F173 C17 F171 108.0(5) . . ?
F173 C17 F172 106.9(6) . . ?
F171 C17 F172 107.6(5) . . ?
F173 C17 C18 110.8(5) . . ?
F171 C17 C18 112.1(5) . . ?
F172 C17 C18 111.1(5) . . ?
O21 C18 C19 125.0(5) . . ?
O21 C18 C17 116.3(5) . . ?
C19 C18 C17 118.1(5) . . ?
C20 C19 C18 120.0(6) . . ?
C20 C19 H19 120 . . ?
C18 C19 H19 120 . . ?
O22 C20 C19 125.7(6) . . ?
O22 C20 C21 114.6(6) . . ?
C19 C20 C21 119.6(6) . . ?
F212 C21 F211 109.4(7) . . ?
F212 C21 F213 106.3(7) . . ?
F211 C21 F213 108.9(6) . . ?
F212 C21 C20 110.8(6) . . ?
F211 C21 C20 112.9(6) . . ?
F213 C21 C20 108.3(6) . . ?
C23 O23 Al2 128.5(4) . . ?
C25 O24 Al2 128.8(4) . . ?
F23B C22 F24B 84.4(19) . . ?
F23B C22 F22 114.0(18) . . ?
F24B C22 F22 116.6(14) . . ?
F24B C22 F23A 106.1(17) . . ?
F22 C22 F23A 98.7(14) . . ?
F23B C22 F24A 110.8(19) . . ?
F22 C22 F24A 96.9(13) . . ?
F23A C22 F24A 131.2(16) . . ?
F23B C22 C23 112.4(15) . . ?
F24B C22 C23 113.0(14) . . ?
F22 C22 C23 113.4(6) . . ?
F23A C22 C23 107.2(14) . . ?
F24A C22 C23 108.2(14) . . ?
O23 C23 C24 125.0(6) . . ?
O23 C23 C22 115.2(6) . . ?
C24 C23 C22 119.8(6) . . ?
F23B F23A C22 65(5) . . ?
F24B F24A C22 72(5) . . ?
F23A F23B C22 93(7) . . ?
F23A F23B F24B 141(7) . . ?
C22 F23B F24B 49.4(13) . . ?
F24A F24B C22 81(4) . . ?
F24A F24B F23B 124(5) . . ?
C22 F24B F23B 46.2(14) . . ?
C25 C24 C23 119.6(6) . . ?
C25 C24 H24 120.2 . . ?
C23 C24 H24 120.2 . . ?
O24 C25 C24 126.4(6) . . ?
O24 C25 C26 115.9(5) . . ?
C24 C25 C26 117.2(6) . . ?
F261 C26 F262 109.8(5) . . ?
F261 C26 F263 108.0(6) . . ?
F262 C26 F263 105.1(5) . . ?
F261 C26 C25 113.4(5) . . ?
F262 C26 C25 110.1(6) . . ?
F263 C26 C25 110.2(5) . . ?

loop_
_geom_bond_atom_site_label_1
_geom_bond_atom_site_label_2
_geom_bond_distance
_geom_bond_site_symmetry_2
_geom_bond_publ_flag
Al1 O25 1.836(4) . ?
Al1 O15 1.856(4) . ?
Al1 O12 1.906(4) . ?
Al1 O14 1.914(4) . ?
Al1 O13 1.921(4) . ?
Al1 O11 1.925(4) . ?
Al1 Al2 2.860(3) . ?
O11 C2 1.256(6) . ?
O12 C4 1.292(7) . ?
C1 F13 1.320(7) . ?
C1 F12 1.325(7) . ?
C1 F11 1.324(7) . ?
C1 C2 1.512(7) . ?
C2 C3 1.420(8) . ?
C3 C4 1.382(8) . ?
C3 H3 0.95 . ?
C4 C5 1.524(9) . ?
C5 F52 1.315(8) . ?
C5 F53 1.331(8) . ?
C5 F51 1.342(8) . ?
O13 C7 1.258(6) . ?
O14 C9 1.244(6) . ?
C6 F61 1.290(8) . ?
C6 F63 1.332(8) . ?
C6 F62 1.343(8) . ?
C6 C7 1.534(9) . ?
C7 C8 1.383(8) . ?
C8 C9 1.399(8) . ?
C8 H8 0.95 . ?
C9 C10 1.529(7) . ?
C10 F101 1.322(7) . ?
C10 F102 1.326(7) . ?
C10 F103 1.338(8) . ?
O15 C11 1.455(7) . ?
O15 Al2 1.848(4) . ?
C11 C13 1.436(9) . ?
C11 C12 1.455(9) . ?
C11 H11 1 . ?
C12 H12A 0.98 . ?
C12 H12B 0.98 . ?
C12 H12C 0.98 . ?
C13 H13A 0.98 . ?
C13 H13B 0.98 . ?
C13 H13C 0.98 . ?
O25 C14 1.462(7) . ?
O25 Al2 1.865(4) . ?
C14 C16 1.442(9) . ?
C14 C15 1.452(8) . ?
C14 H14 1 . ?
C15 H15A 0.98 . ?
C15 H15B 0.98 . ?
C15 H15C 0.98 . ?
C16 H16A 0.98 . ?
C16 H16B 0.98 . ?
C16 H16C 0.98 . ?
Al2 O22 1.911(4) . ?
Al2 O23 1.911(4) . ?
Al2 O21 1.913(4) . ?
Al2 O24 1.918(4) . ?
O21 C18 1.241(6) . ?
O22 C20 1.278(7) . ?
C17 F173 1.303(7) . ?
C17 F171 1.321(7) . ?
C17 F172 1.331(7) . ?
C17 C18 1.520(7) . ?
C18 C19 1.422(9) . ?
C19 C20 1.383(8) . ?
C19 H19 0.95 . ?
C20 C21 1.546(9) . ?
C21 F212 1.271(8) . ?
C21 F211 1.294(8) . ?
C21 F213 1.324(9) . ?
O23 C23 1.270(7) . ?
O24 C25 1.244(7) . ?
C22 F23B 1.21(3) . ?
C22 F24B 1.27(3) . ?
C22 F22 1.308(8) . ?
C22 F23A 1.34(2) . ?
C22 F24A 1.32(3) . ?
C22 C23 1.523(10) . ?
C23 C24 1.407(9) . ?
F23A F23B 0.51(5) . ?
F24A F24B 0.62(3) . ?
F23B F24B 1.67(4) . ?
C24 C25 1.372(9) . ?
C24 H24 0.95 . ?
C25 C26 1.522(8) . ?
C26 F261 1.311(7) . ?
C26 F262 1.334(8) . ?
C26 F263 1.347(8) . ?

loop_
_geom_torsion_atom_site_label_1
_geom_torsion_atom_site_label_2
_geom_torsion_atom_site_label_3
_geom_torsion_atom_site_label_4
_geom_torsion
_geom_torsion_site_symmetry_1
_geom_torsion_site_symmetry_2
_geom_torsion_site_symmetry_3
_geom_torsion_site_symmetry_4
_geom_torsion_publ_flag
O25 Al1 O11 C2 -117.1(5) . . . . ?
O15 Al1 O11 C2 163.8(5) . . . . ?
O12 Al1 O11 C2 -19.2(5) . . . . ?
O13 Al1 O11 C2 66.8(5) . . . . ?
Al2 Al1 O11 C2 -157.0(5) . . . . ?
O25 Al1 O12 C4 114.4(5) . . . . ?
O14 Al1 O12 C4 -155.0(5) . . . . ?
O13 Al1 O12 C4 -66.3(5) . . . . ?
O11 Al1 O12 C4 18.8(5) . . . . ?
Al2 Al1 O12 C4 113.4(4) . . . . ?
Al1 O11 C2 C3 12.7(8) . . . . ?
Al1 O11 C2 C1 -168.7(4) . . . . ?
F13 C1 C2 O11 -167.7(5) . . . . ?
F12 C1 C2 O11 73.8(7) . . . . ?
F11 C1 C2 O11 -44.9(7) . . . . ?
F13 C1 C2 C3 11.0(8) . . . . ?
F12 C1 C2 C3 -107.5(6) . . . . ?
F11 C1 C2 C3 133.9(6) . . . . ?
O11 C2 C3 C4 2.3(9) . . . . ?
C1 C2 C3 C4 -176.2(6) . . . . ?
Al1 O12 C4 C3 -12.0(9) . . . . ?
Al1 O12 C4 C5 168.7(4) . . . . ?
C2 C3 C4 O12 -2.8(10) . . . . ?
C2 C3 C4 C5 176.6(6) . . . . ?
O12 C4 C5 F52 -54.1(8) . . . . ?
C3 C4 C5 F52 126.5(6) . . . . ?
O12 C4 C5 F53 -176.4(6) . . . . ?
C3 C4 C5 F53 4.2(9) . . . . ?
O12 C4 C5 F51 63.1(7) . . . . ?
C3 C4 C5 F51 -116.3(6) . . . . ?
O15 Al1 O13 C7 111.3(5) . . . . ?
O12 Al1 O13 C7 -70.3(5) . . . . ?
O14 Al1 O13 C7 16.4(5) . . . . ?
O11 Al1 O13 C7 -158.8(5) . . . . ?
Al2 Al1 O13 C7 110.1(5) . . . . ?
O25 Al1 O14 C9 169.1(5) . . . . ?
O15 Al1 O14 C9 -111.7(5) . . . . ?
O12 Al1 O14 C9 71.2(5) . . . . ?
O13 Al1 O14 C9 -14.8(5) . . . . ?
Al2 Al1 O14 C9 -151.1(5) . . . . ?
Al1 O13 C7 C8 -13.3(9) . . . . ?
Al1 O13 C7 C6 165.8(4) . . . . ?
F61 C6 C7 O13 30.4(8) . . . . ?
F63 C6 C7 O13 153.7(6) . . . . ?
F62 C6 C7 O13 -88.2(7) . . . . ?
F61 C6 C7 C8 -150.5(6) . . . . ?
F63 C6 C7 C8 -27.1(9) . . . . ?
F62 C6 C7 C8 91.0(7) . . . . ?
O13 C7 C8 C9 1.6(10) . . . . ?
C6 C7 C8 C9 -177.4(6) . . . . ?
Al1 O14 C9 C8 9.7(9) . . . . ?
Al1 O14 C9 C10 -175.7(4) . . . . ?
C7 C8 C9 O14 0.4(10) . . . . ?
C7 C8 C9 C10 -174.0(6) . . . . ?
O14 C9 C10 F101 -63.3(7) . . . . ?
C8 C9 C10 F101 111.8(6) . . . . ?
O14 C9 C10 F102 173.9(5) . . . . ?
C8 C9 C10 F102 -11.0(8) . . . . ?
O14 C9 C10 F103 54.5(7) . . . . ?
C8 C9 C10 F103 -130.4(6) . . . . ?
O25 Al1 O15 C11 -175.4(4) . . . . ?
O14 Al1 O15 C11 94.5(4) . . . . ?
O13 Al1 O15 C11 5.4(4) . . . . ?
O11 Al1 O15 C11 -79.6(4) . . . . ?
Al2 Al1 O15 C11 -175.9(4) . . . . ?
O25 Al1 O15 Al2 0.55(14) . . . . ?
O14 Al1 O15 Al2 -89.63(18) . . . . ?
O13 Al1 O15 Al2 -178.65(16) . . . . ?
O11 Al1 O15 Al2 96.27(18) . . . . ?
Al2 O15 C11 C13 75.9(7) . . . . ?
Al1 O15 C11 C13 -109.3(7) . . . . ?
Al2 O15 C11 C12 -72.5(8) . . . . ?
Al1 O15 C11 C12 102.3(7) . . . . ?
O15 Al1 O25 C14 -178.9(4) . . . . ?
O12 Al1 O25 C14 2.7(4) . . . . ?
O14 Al1 O25 C14 -84.0(4) . . . . ?
O11 Al1 O25 C14 91.6(4) . . . . ?
Al2 Al1 O25 C14 -178.4(5) . . . . ?
O15 Al1 O25 Al2 -0.55(14) . . . . ?
O12 Al1 O25 Al2 -178.94(16) . . . . ?
O14 Al1 O25 Al2 94.41(18) . . . . ?
O11 Al1 O25 Al2 -90.01(18) . . . . ?
Al1 O25 C14 C16 -73.5(7) . . . . ?
Al2 O25 C14 C16 108.5(6) . . . . ?
Al1 O25 C14 C15 66.2(8) . . . . ?
Al2 O25 C14 C15 -111.8(6) . . . . ?
C11 O15 Al2 O25 175.3(4) . . . . ?
Al1 O15 Al2 O25 -0.54(14) . . . . ?
C11 O15 Al2 O22 -3.7(4) . . . . ?
Al1 O15 Al2 O22 -179.56(16) . . . . ?
C11 O15 Al2 O21 85.4(4) . . . . ?
Al1 O15 Al2 O21 -90.48(17) . . . . ?
C11 O15 Al2 O24 -90.4(4) . . . . ?
Al1 O15 Al2 O24 93.77(18) . . . . ?
C11 O15 Al2 Al1 175.8(5) . . . . ?
C14 O25 Al2 O15 179.0(4) . . . . ?
Al1 O25 Al2 O15 0.55(14) . . . . ?
C14 O25 Al2 O23 -0.3(4) . . . . ?
Al1 O25 Al2 O23 -178.77(16) . . . . ?
C14 O25 Al2 O21 -86.4(4) . . . . ?
Al1 O25 Al2 O21 95.13(18) . . . . ?
C14 O25 Al2 O24 87.6(4) . . . . ?
Al1 O25 Al2 O24 -90.84(18) . . . . ?
C14 O25 Al2 Al1 178.5(5) . . . . ?
O25 Al1 Al2 O15 -179.2(2) . . . . ?
O12 Al1 Al2 O15 -177.6(2) . . . . ?
O14 Al1 Al2 O15 93.5(2) . . . . ?
O13 Al1 Al2 O15 1.9(2) . . . . ?
O11 Al1 Al2 O15 -85.5(2) . . . . ?
O15 Al1 Al2 O25 179.2(2) . . . . ?
O12 Al1 Al2 O25 1.6(2) . . . . ?
O14 Al1 Al2 O25 -87.3(2) . . . . ?
O13 Al1 Al2 O25 -178.9(3) . . . . ?
O11 Al1 Al2 O25 93.7(2) . . . . ?
O25 Al1 Al2 O22 -178.5(2) . . . . ?
O15 Al1 Al2 O22 0.6(2) . . . . ?
O12 Al1 Al2 O22 -177.0(2) . . . . ?
O14 Al1 Al2 O22 94.2(2) . . . . ?
O13 Al1 Al2 O22 2.6(3) . . . . ?
O11 Al1 Al2 O22 -84.9(2) . . . . ?
O25 Al1 Al2 O23 1.8(2) . . . . ?
O15 Al1 Al2 O23 -179.1(2) . . . . ?
O12 Al1 Al2 O23 3.3(3) . . . . ?
O14 Al1 Al2 O23 -85.6(2) . . . . ?
O13 Al1 Al2 O23 -177.1(2) . . . . ?
O11 Al1 Al2 O23 95.4(2) . . . . ?
O25 Al1 Al2 O21 -86.6(2) . . . . ?
O15 Al1 Al2 O21 92.6(2) . . . . ?
O12 Al1 Al2 O21 -85.0(2) . . . . ?
O14 Al1 Al2 O21 -173.89(17) . . . . ?
O13 Al1 Al2 O21 94.5(2) . . . . ?
O11 Al1 Al2 O21 7.10(18) . . . . ?
O25 Al1 Al2 O24 92.3(2) . . . . ?
O15 Al1 Al2 O24 -88.5(2) . . . . ?
O12 Al1 Al2 O24 93.9(2) . . . . ?
O14 Al1 Al2 O24 4.96(19) . . . . ?
O13 Al1 Al2 O24 -86.6(2) . . . . ?
O11 Al1 Al2 O24 -174.05(17) . . . . ?
O15 Al2 O21 C18 -121.1(5) . . . . ?
O25 Al2 O21 C18 160.3(5) . . . . ?
O22 Al2 O21 C18 -23.3(5) . . . . ?
O23 Al2 O21 C18 63.3(5) . . . . ?
Al1 Al2 O21 C18 -160.8(5) . . . . ?
O15 Al2 O22 C20 116.1(5) . . . . ?
O23 Al2 O22 C20 -64.5(5) . . . . ?
O21 Al2 O22 C20 21.6(5) . . . . ?
O24 Al2 O22 C20 -152.1(5) . . . . ?
Al1 Al2 O22 C20 115.7(5) . . . . ?
Al2 O21 C18 C19 17.0(9) . . . . ?
Al2 O21 C18 C17 -172.3(4) . . . . ?
F173 C17 C18 O21 -83.4(7) . . . . ?
F171 C17 C18 O21 155.7(6) . . . . ?
F172 C17 C18 O21 35.3(8) . . . . ?
F173 C17 C18 C19 87.9(7) . . . . ?
F171 C17 C18 C19 -32.9(8) . . . . ?
F172 C17 C18 C19 -153.3(6) . . . . ?
O21 C18 C19 C20 0.1(11) . . . . ?
C17 C18 C19 C20 -170.4(6) . . . . ?
Al2 O22 C20 C19 -14.1(10) . . . . ?
Al2 O22 C20 C21 167.1(5) . . . . ?
C18 C19 C20 O22 -1.5(11) . . . . ?
C18 C19 C20 C21 177.3(6) . . . . ?
O22 C20 C21 F212 -56.3(9) . . . . ?
C19 C20 C21 F212 124.8(8) . . . . ?
O22 C20 C21 F211 -179.4(7) . . . . ?
C19 C20 C21 F211 1.7(10) . . . . ?
O22 C20 C21 F213 60.0(8) . . . . ?
C19 C20 C21 F213 -118.9(7) . . . . ?
O25 Al2 O23 C23 114.8(5) . . . . ?
O22 Al2 O23 C23 -66.1(5) . . . . ?
O21 Al2 O23 C23 -154.8(5) . . . . ?
O24 Al2 O23 C23 20.4(5) . . . . ?
Al1 Al2 O23 C23 113.7(5) . . . . ?
O15 Al2 O24 C25 163.5(6) . . . . ?
O25 Al2 O24 C25 -117.7(6) . . . . ?
O22 Al2 O24 C25 65.7(6) . . . . ?
O23 Al2 O24 C25 -21.0(6) . . . . ?
Al1 Al2 O24 C25 -156.9(6) . . . . ?
Al2 O23 C23 C24 -14.2(10) . . . . ?
Al2 O23 C23 C22 163.4(5) . . . . ?
F23B C22 C23 O23 -66(2) . . . . ?
F24B C22 C23 O23 27.6(15) . . . . ?
F22 C22 C23 O23 163.1(7) . . . . ?
F23A C22 C23 O23 -89.0(14) . . . . ?
F24A C22 C23 O23 56.8(13) . . . . ?
F23B C22 C23 C24 112(2) . . . . ?
F24B C22 C23 C24 -154.7(12) . . . . ?
F22 C22 C23 C24 -19.1(12) . . . . ?
F23A C22 C23 C24 88.8(15) . . . . ?
F24A C22 C23 C24 -125.4(11) . . . . ?
F24B C22 F23A F23B -14(7) . . . . ?
F22 C22 F23A F23B -135(6) . . . . ?
F24A C22 F23A F23B -28(8) . . . . ?
C23 C22 F23A F23B 107(6) . . . . ?
F23B C22 F24A F24B 19(6) . . . . ?
F22 C22 F24A F24B 138(5) . . . . ?
F23A C22 F24A F24B 30(6) . . . . ?
C23 C22 F24A F24B -105(5) . . . . ?
C22 F23A F23B F24B 16(8) . . . . ?
F24B C22 F23B F23A 167(7) . . . . ?
F22 C22 F23B F23A 50(7) . . . . ?
F24A C22 F23B F23A 158(6) . . . . ?
C23 C22 F23B F23A -81(7) . . . . ?
F22 C22 F23B F24B -116.7(17) . . . . ?
F23A C22 F23B F24B -167(7) . . . . ?
F24A C22 F23B F24B -9(3) . . . . ?
C23 C22 F23B F24B 112.5(15) . . . . ?
C22 F24A F24B F23B -15(4) . . . . ?
F23B C22 F24B F24A -163(5) . . . . ?
F22 C22 F24B F24A -48(5) . . . . ?
F23A C22 F24B F24A -157(5) . . . . ?
C23 C22 F24B F24A 86(5) . . . . ?
F22 C22 F24B F23B 114.1(18) . . . . ?
F23A C22 F24B F23B 5(3) . . . . ?
F24A C22 F24B F23B 163(5) . . . . ?
C23 C22 F24B F23B -112.0(17) . . . . ?
F23A F23B F24B F24A 0(14) . . . . ?
C22 F23B F24B F24A 21(6) . . . . ?
F23A F23B F24B C22 -21(10) . . . . ?
O23 C23 C24 C25 -0.6(11) . . . . ?
C22 C23 C24 C25 -178.1(7) . . . . ?
Al2 O24 C25 C24 15.1(11) . . . . ?
Al2 O24 C25 C26 -173.1(4) . . . . ?
C23 C24 C25 O24 0.2(11) . . . . ?
C23 C24 C25 C26 -171.6(6) . . . . ?
O24 C25 C26 F261 161.2(6) . . . . ?
C24 C25 C26 F261 -26.2(9) . . . . ?
O24 C25 C26 F262 -75.4(8) . . . . ?
C24 C25 C26 F262 97.2(7) . . . . ?
O24 C25 C26 F263 40.1(8) . . . . ?
C24 C25 C26 F263 -147.3(6) . . . . ?
